data_7130597
loop_
_publ_author_name
'Evans, Matthew J.'
'Iliffe, George H.'
'Neale, Samuel E.'
'McMullin, Claire L.'
'Fulton, J. Robin'
'Anker, Mathew D.'
'Coles, Martyn P.'

_publ_section_title
;
 Isolating elusive &#x2018;Al(\m-O)M&#x2019; intermediates in CO2
 reduction by bimetallic Al--M complexes (M = Zn, Mg)
;
_journal_name_full 'Chemical Communications'
_journal_paper_doi 10.1039/D2CC04028J
_journal_year 2022
_chemical_formula_moiety 'C74 H124 Al2 Mg N4 O12 Si4, C4 H8 O'
_chemical_formula_sum 'C78 H132 Al2 Mg N4 O13 Si4'
_chemical_formula_weight 1524.5
_space_group_IT_number 2
_space_group_name_Hall '-P 1'
_space_group_name_H-M_alt 'P -1'
_symmetry_cell_setting triclinic
_symmetry_Int_Tables_number 2
_symmetry_space_group_name_Hall '-P 1'
_symmetry_space_group_name_H-M 'P -1'
_atom_sites_solution_hydrogens geom
_audit_conform_dict_location ftp://ftp.iucr.org/pub/cif_core.dic
_audit_conform_dict_name cif_core.dic
_audit_conform_dict_version 2.4.3
_audit_creation_date 2021-09-28T15:21:26-00:00
_audit_creation_method 'WinGX routine CIF_UPDATE'
_audit_update_record
;
2022-07-04 deposited with the CCDC.	2022-08-09 downloaded from the CCDC.
;
_cell_angle_alpha 115.826(4)
_cell_angle_beta 93.517(3)
_cell_angle_gamma 114.756(4)
_cell_formula_units_Z 2
_cell_length_a 16.8558(7)
_cell_length_b 17.0958(8)
_cell_length_c 19.1000(6)
_cell_measurement_reflns_used 12196
_cell_measurement_temperature 120.00(10)
_cell_measurement_theta_max 73.239
_cell_measurement_theta_min 4.594
_cell_measurement_wavelength 1.54184
_cell_volume 4294.2(4)
_computing_cell_refinement 'CrysAlisPro 1.171.40.53 (Rigaku OD, 2019)'
_computing_data_collection 'CrysAlisPro 1.171.40.53 (Rigaku OD, 2019)'
_computing_data_reduction 'CrysAlisPro 1.171.40.53 (Rigaku OD, 2019)'
_computing_molecular_graphics 'Ortep for Windows (Farrugia, 2012)'
_computing_publication_material 'WinGX publication routines (Farrugia, 2012)'
_computing_structure_refinement 'SHELXL-2014/6 (Sheldrick, 2014)'
_diffrn_ambient_temperature 120.00(10)
_diffrn_detector 'CCD plate'
_diffrn_detector_area_resol_mean 8.0856
_diffrn_measured_fraction_theta_full 0.9779
_diffrn_measured_fraction_theta_max 0.9908
_diffrn_measurement_device 'four-circle diffractometer'
_diffrn_measurement_device_type 'SuperNova, Dual, Cu at home/near, EosS2'
_diffrn_measurement_method '\w scans'
_diffrn_orient_matrix_type 'CrysAlisPro convention (1999,Acta A55,543-557)'
_diffrn_orient_matrix_UB_11 0.0404674
_diffrn_orient_matrix_UB_12 0.1090149
_diffrn_orient_matrix_UB_13 0.0697109
_diffrn_orient_matrix_UB_21 -0.0586214
_diffrn_orient_matrix_UB_22 0.0168539
_diffrn_orient_matrix_UB_23 -0.0510051
_diffrn_orient_matrix_UB_31 -0.0777454
_diffrn_orient_matrix_UB_32 -0.0334911
_diffrn_orient_matrix_UB_33 0.0367723
_diffrn_radiation_monochromator mirror
_diffrn_radiation_probe x-ray
_diffrn_radiation_type 'Cu K\a'
_diffrn_radiation_wavelength 1.54184
_diffrn_reflns_av_R_equivalents 0.0551
_diffrn_reflns_av_unetI/netI 0.0842
_diffrn_reflns_Laue_measured_fraction_full 0.999
_diffrn_reflns_Laue_measured_fraction_max 0.991
_diffrn_reflns_limit_h_max 20
_diffrn_reflns_limit_h_min -20
_diffrn_reflns_limit_k_max 20
_diffrn_reflns_limit_k_min -21
_diffrn_reflns_limit_l_max 23
_diffrn_reflns_limit_l_min -23
_diffrn_reflns_number 62418
_diffrn_reflns_point_group_measured_fraction_full 0.999
_diffrn_reflns_point_group_measured_fraction_max 0.991
_diffrn_reflns_theta_full 74.0807
_diffrn_reflns_theta_max 73.3746
_diffrn_reflns_theta_min 3.6353
_diffrn_source 'micro-focus sealed X-ray tube'
_exptl_absorpt_coefficient_mu 1.382
_exptl_absorpt_correction_T_max 1
_exptl_absorpt_correction_T_min 0.731
_exptl_absorpt_correction_type gaussian
_exptl_absorpt_process_details
;
        CrysAlisPro 1.171.40.53 (Rigaku Oxford Diffraction, 2019)
Numerical absorption correction based on gaussian integration over
                        a multifaceted crystal model
        Empirical absorption correction using spherical harmonics,
 implemented in SCALE3 ABSPACK scaling algorithm.
;
_exptl_crystal_colour colourless
_exptl_crystal_density_diffrn 1.179
_exptl_crystal_density_method 'not measured'
_exptl_crystal_description plate
_exptl_crystal_F_000 1652
_exptl_crystal_size_max 0.178
_exptl_crystal_size_mid 0.124
_exptl_crystal_size_min 0.084
_refine_diff_density_max 1.244
_refine_diff_density_min -0.531
_refine_diff_density_rms 0.085
_refine_ls_extinction_method none
_refine_ls_goodness_of_fit_ref 1.059
_refine_ls_hydrogen_treatment constr
_refine_ls_matrix_type full
_refine_ls_number_constraints 0
_refine_ls_number_parameters 963
_refine_ls_number_reflns 17097
_refine_ls_number_restraints 28
_refine_ls_restrained_S_all 1.058
_refine_ls_R_factor_all 0.0954
_refine_ls_R_factor_gt 0.0783
_refine_ls_shift/su_max 0.001
_refine_ls_shift/su_mean 0
_refine_ls_structure_factor_coef Fsqd
_refine_ls_weighting_details 'w=1/[\s^2^(Fo^2^)+(0.1123P)^2^+5.8849P] where P=(Fo^2^+2Fc^2^)/3'
_refine_ls_weighting_scheme calc
_refine_ls_wR_factor_gt 0.2096
_refine_ls_wR_factor_ref 0.2228
_reflns_number_gt 13500
_reflns_number_total 17097
_reflns_threshold_expression 'I > 2\s(I)'
_cod_data_source_file d2cc04028j2.cif
_cod_data_source_block Compound-3
_cod_original_cell_volume 4294.2(3)
_cod_database_code 7130597

loop_
_symmetry_equiv_pos_as_xyz
'x, y, z'
'-x, -y, -z'

loop_
_atom_site_label
_atom_site_type_symbol
_atom_site_fract_x
_atom_site_fract_y
_atom_site_fract_z
_atom_site_U_iso_or_equiv
_atom_site_adp_type
_atom_site_occupancy
_atom_site_calc_flag
_atom_site_disorder_assembly
_atom_site_disorder_group
Si1 Si -0.41749(7) 0.90078(7) 0.47467(6) 0.0303(2) Uani 1 d . .
Si2 Si -0.39292(7) 0.93768(7) 0.33049(6) 0.0320(2) Uani 1 d . .
Si3 Si 0.10138(6) 0.25928(8) 0.16763(5) 0.0317(2) Uani 1 d . .
Si4 Si -0.07305(6) 0.10116(7) 0.01846(6) 0.0300(2) Uani 1 d . .
Al1 Al -0.34239(6) 0.79210(7) 0.34517(6) 0.0260(2) Uani 1 d . .
Al2 Al -0.05596(6) 0.30005(7) 0.14641(6) 0.0257(2) Uani 1 d . .
Mg Mg -0.19384(8) 0.55088(9) 0.24226(8) 0.0327(3) Uani 1 d . .
O1 O -0.43484(18) 0.9228(2) 0.40148(15) 0.0352(5) Uani 1 d . .
O2 O 0.01906(17) 0.1529(2) 0.09225(16) 0.0378(6) Uani 1 d . .
O3 O -0.16296(18) 0.5950(2) 0.15597(17) 0.0395(6) Uani 1 d . .
O4 O -0.06355(19) 0.6650(2) 0.32554(17) 0.0417(6) Uani 1 d . .
O5 O -0.2298(2) 0.5126(2) 0.33131(19) 0.0447(7) Uani 1 d . .
O6 O -0.32123(18) 0.4283(2) 0.15804(18) 0.0425(6) Uani 1 d . .
N1 N -0.37383(19) 0.8203(2) 0.43889(17) 0.0274(5) Uani 1 d . .
N2 N -0.36233(19) 0.8464(2) 0.28765(16) 0.0275(5) Uani 1 d . .
N3 N 0.05274(18) 0.3338(2) 0.20657(16) 0.0278(5) Uani 1 d . .
N4 N -0.12025(18) 0.1779(2) 0.05448(16) 0.0262(5) Uani 1 d . .
C1 C -0.3610(2) 0.7727(3) 0.4816(2) 0.0290(6) Uani 1 d . .
C2 C -0.4322(3) 0.6787(3) 0.4640(2) 0.0339(7) Uani 1 d . .
C3 C -0.4182(3) 0.6346(3) 0.5069(3) 0.0446(9) Uani 1 d . .
H3 H -0.4662 0.572 0.4958 0.054 Uiso 1 calc . .
C4 C -0.3358(3) 0.6804(3) 0.5652(3) 0.0485(10) Uani 1 d . .
H4 H -0.3281 0.6499 0.5945 0.058 Uiso 1 calc . .
C5 C -0.2657(3) 0.7696(3) 0.5803(2) 0.0415(9) Uani 1 d . .
H5 H -0.2087 0.7994 0.6189 0.05 Uiso 1 calc . .
C6 C -0.2760(2) 0.8184(3) 0.5401(2) 0.0327(7) Uani 1 d . .
C7 C -0.5245(2) 0.6185(3) 0.3986(2) 0.0359(7) Uani 1 d . .
H7 H -0.5274 0.6607 0.3763 0.043 Uiso 1 calc . .
C8 C -0.5332(3) 0.5234(3) 0.3285(3) 0.0426(8) Uani 1 d . .
H8C H -0.5908 0.4883 0.2856 0.064 Uiso 1 calc . .
H8B H -0.5326 0.4797 0.3485 0.064 Uiso 1 calc . .
H8A H -0.4817 0.5412 0.3063 0.064 Uiso 1 calc . .
C9 C -0.6050(3) 0.5915(3) 0.4331(3) 0.0474(9) Uani 1 d . .
H9C H -0.6071 0.5448 0.4506 0.071 Uiso 1 calc . .
H9B H -0.6622 0.5601 0.391 0.071 Uiso 1 calc . .
H9A H -0.5974 0.6523 0.4799 0.071 Uiso 1 calc . .
C10 C -0.1938(2) 0.9163(3) 0.5610(2) 0.0365(8) Uani 1 d . .
H10 H -0.2118 0.9432 0.5295 0.044 Uiso 1 calc . .
C11 C -0.1143(3) 0.9011(4) 0.5369(3) 0.0490(10) Uani 1 d . .
H11C H -0.1351 0.8497 0.4792 0.074 Uiso 1 calc . .
H11B H -0.0925 0.8795 0.5701 0.074 Uiso 1 calc . .
H11A H -0.0643 0.9641 0.546 0.074 Uiso 1 calc . .
C12 C -0.1625(3) 0.9939(3) 0.6522(2) 0.0441(9) Uani 1 d . .
H12C H -0.1384 0.9723 0.6839 0.066 Uiso 1 calc . .
H12B H -0.2147 1.0002 0.6682 0.066 Uiso 1 calc . .
H12A H -0.1146 1.0588 0.6626 0.066 Uiso 1 calc . .
C13 C -0.3392(3) 1.0232(3) 0.5685(2) 0.0456(9) Uani 1 d . .
H13C H -0.3662 1.0668 0.581 0.068 Uiso 1 calc . .
H13B H -0.2801 1.0548 0.5597 0.068 Uiso 1 calc . .
H13A H -0.3302 1.0126 0.6141 0.068 Uiso 1 calc . .
C14 C -0.5278(3) 0.8482(3) 0.4961(3) 0.0456(9) Uani 1 d . .
H14C H -0.5747 0.7897 0.4455 0.068 Uiso 1 calc . .
H14B H -0.5467 0.8989 0.5182 0.068 Uiso 1 calc . .
H14A H -0.5203 0.8281 0.5358 0.068 Uiso 1 calc . .
C15 C -0.2943(4) 1.0683(3) 0.3815(3) 0.0548(11) Uani 1 d . .
H15C H -0.2449 1.0748 0.4174 0.082 Uiso 1 calc . .
H15B H -0.3141 1.1154 0.4138 0.082 Uiso 1 calc . .
H15A H -0.272 1.0831 0.3402 0.082 Uiso 1 calc . .
C16 C -0.4814(4) 0.9260(4) 0.2579(3) 0.0596(14) Uani 1 d . .
H16C H -0.4958 0.9796 0.2864 0.089 Uiso 1 calc . .
H16B H -0.5369 0.861 0.2357 0.089 Uiso 1 calc . .
H16A H -0.4584 0.9314 0.2134 0.089 Uiso 1 calc . .
C17 C -0.3514(2) 0.8092(3) 0.2072(2) 0.0297(7) Uani 1 d . .
C18 C -0.4272(2) 0.7243(3) 0.1396(2) 0.0317(7) Uani 1 d . .
C19 C -0.4151(3) 0.6875(3) 0.0626(2) 0.0371(8) Uani 1 d . .
H19 H -0.466 0.6314 0.0173 0.044 Uiso 1 calc . .
C20 C -0.3316(3) 0.7298(3) 0.0498(2) 0.0387(8) Uani 1 d . .
H20 H -0.3249 0.7032 -0.0032 0.046 Uiso 1 calc . .
C21 C -0.2584(2) 0.8110(3) 0.1156(2) 0.0347(7) Uani 1 d . .
H21 H -0.2007 0.8401 0.1072 0.042 Uiso 1 calc . .
C22 C -0.2660(2) 0.8521(3) 0.1941(2) 0.0319(7) Uani 1 d . .
C23 C -0.5215(2) 0.6698(3) 0.1470(2) 0.0347(7) Uani 1 d . .
H23 H -0.5198 0.7065 0.2051 0.042 Uiso 1 calc . .
C24 C -0.5458(3) 0.5628(3) 0.1243(3) 0.0443(9) Uani 1 d . .
H24C H -0.4991 0.5652 0.1596 0.066 Uiso 1 calc . .
H24B H -0.5483 0.5253 0.0673 0.066 Uiso 1 calc . .
H24A H -0.6055 0.5296 0.1314 0.066 Uiso 1 calc . .
C25 C -0.5953(3) 0.6674(3) 0.0933(2) 0.0438(9) Uani 1 d . .
H25C H -0.604 0.6238 0.0358 0.066 Uiso 1 calc . .
H25B H -0.5759 0.7353 0.1041 0.066 Uiso 1 calc . .
H25A H -0.653 0.6417 0.1059 0.066 Uiso 1 calc . .
C26 C -0.1801(3) 0.9419(3) 0.2628(2) 0.0401(8) Uani 1 d . .
H26 H -0.1959 0.9612 0.3152 0.048 Uiso 1 calc . .
C27 C -0.1454(3) 1.0315(3) 0.2497(3) 0.0519(10) Uani 1 d . .
H27C H -0.1927 1.0504 0.2488 0.078 Uiso 1 calc . .
H27B H -0.1312 1.0134 0.1978 0.078 Uiso 1 calc . .
H27A H -0.09 1.0881 0.2943 0.078 Uiso 1 calc . .
C28 C -0.1038(3) 0.9162(4) 0.2698(3) 0.0495(10) Uani 1 d . .
H28C H -0.0848 0.9011 0.2202 0.074 Uiso 1 calc . .
H28B H -0.1267 0.8577 0.2766 0.074 Uiso 1 calc . .
H28A H -0.0513 0.9733 0.317 0.074 Uiso 1 calc . .
C29 C 0.0940(2) 0.4234(3) 0.2853(2) 0.0281(6) Uani 1 d . .
C30 C 0.1507(2) 0.5182(3) 0.2954(2) 0.0321(7) Uani 1 d . .
C31 C 0.1867(2) 0.6035(3) 0.3725(2) 0.0349(7) Uani 1 d . .
H31 H 0.2255 0.6669 0.3786 0.042 Uiso 1 calc . .
C32 C 0.1674(3) 0.5984(3) 0.4403(2) 0.0375(8) Uani 1 d . .
H32 H 0.193 0.6573 0.4926 0.045 Uiso 1 calc . .
C33 C 0.1098(3) 0.5053(3) 0.4303(2) 0.0369(8) Uani 1 d . .
H33 H 0.0949 0.5014 0.4763 0.044 Uiso 1 calc . .
C34 C 0.0733(2) 0.4175(3) 0.3550(2) 0.0314(7) Uani 1 d . .
C35 C 0.1765(3) 0.5335(3) 0.2257(2) 0.0396(8) Uani 1 d . .
H35 H 0.1452 0.4668 0.1743 0.048 Uiso 1 calc . .
C36 C 0.1470(3) 0.6017(4) 0.2148(3) 0.0518(11) Uani 1 d . .
H36C H 0.1792 0.6684 0.2638 0.078 Uiso 1 calc . .
H36B H 0.0809 0.5737 0.2058 0.078 Uiso 1 calc . .
H36A H 0.1622 0.6069 0.1677 0.078 Uiso 1 calc . .
C37 C 0.2801(3) 0.5792(4) 0.2392(3) 0.0543(11) Uani 1 d . .
H37C H 0.3016 0.5408 0.2525 0.081 Uiso 1 calc . .
H37B H 0.3113 0.6488 0.2843 0.081 Uiso 1 calc . .
H37A H 0.2936 0.5772 0.1895 0.081 Uiso 1 calc . .
C38 C 0.0116(3) 0.3196(3) 0.3509(2) 0.0353(7) Uani 1 d . .
H38 H -0.004 0.2635 0.2947 0.042 Uiso 1 calc . .
C39 C -0.0777(3) 0.3144(3) 0.3674(3) 0.0452(9) Uani 1 d . .
H39C H -0.1104 0.3188 0.3262 0.068 Uiso 1 calc . .
H39B H -0.0639 0.3701 0.4216 0.068 Uiso 1 calc . .
H39A H -0.116 0.2509 0.3648 0.068 Uiso 1 calc . .
C40 C 0.0601(3) 0.3054(3) 0.4114(2) 0.0456(9) Uani 1 d . .
H40C H 0.076 0.3597 0.4671 0.068 Uiso 1 calc . .
H40B H 0.116 0.3062 0.3993 0.068 Uiso 1 calc . .
H40A H 0.0193 0.2411 0.4066 0.068 Uiso 1 calc . .
C41 C 0.1477(4) 0.2348(5) 0.2415(3) 0.0660(16) Uani 1 d . .
H41C H 0.1813 0.2 0.2178 0.099 Uiso 1 calc . .
H41B H 0.0972 0.1931 0.2542 0.099 Uiso 1 calc . .
H41A H 0.1891 0.2984 0.2915 0.099 Uiso 1 calc . .
C42 C 0.1944(3) 0.3090(4) 0.1253(3) 0.0621(14) Uani 1 d . .
H42C H 0.1715 0.3214 0.085 0.093 Uiso 1 calc . .
H42B H 0.2145 0.26 0.0991 0.093 Uiso 1 calc . .
H42A H 0.2461 0.3717 0.1695 0.093 Uiso 1 calc . .
C43 C -0.1480(3) -0.0283(3) -0.0047(3) 0.0437(9) Uani 1 d . .
H43C H -0.1593 -0.0273 0.0454 0.066 Uiso 1 calc . .
H43B H -0.1182 -0.0682 -0.027 0.066 Uiso 1 calc . .
H43A H -0.2064 -0.0581 -0.0447 0.066 Uiso 1 calc . .
C44 C -0.0381(3) 0.0906(4) -0.0741(3) 0.0466(9) Uani 1 d . .
H44C H -0.0037 0.0547 -0.0853 0.07 Uiso 1 calc . .
H44B H 0.0005 0.1577 -0.0653 0.07 Uiso 1 calc . .
H44A H -0.0927 0.0539 -0.1206 0.07 Uiso 1 calc . .
C45 C -0.2118(2) 0.1465(3) 0.0126(2) 0.0300(7) Uani 1 d . .
C46 C -0.2265(2) 0.1707(3) -0.0474(2) 0.0338(7) Uani 1 d . .
C47 C -0.3163(3) 0.1384(3) -0.0868(2) 0.0436(9) Uani 1 d . .
H47 H -0.3264 0.1547 -0.1268 0.052 Uiso 1 calc . .
C48 C -0.3903(3) 0.0837(4) -0.0693(3) 0.0513(11) Uani 1 d . .
H48 H -0.4507 0.0609 -0.098 0.062 Uiso 1 calc . .
C49 C -0.3754(3) 0.0624(4) -0.0093(3) 0.0491(10) Uani 1 d . .
H49 H -0.4263 0.0256 0.0035 0.059 Uiso 1 calc . .
C50 C -0.2874(2) 0.0937(3) 0.0330(2) 0.0354(7) Uani 1 d . .
C51 C -0.1499(3) 0.2314(3) -0.0706(2) 0.0382(8) Uani 1 d . .
H51 H -0.0906 0.2468 -0.039 0.046 Uiso 1 calc . .
C52 C -0.1466(4) 0.3308(4) -0.0485(3) 0.0551(11) Uani 1 d . .
H52C H -0.1391 0.368 0.0098 0.083 Uiso 1 calc . .
H52B H -0.2037 0.3172 -0.08 0.083 Uiso 1 calc . .
H52A H -0.0949 0.3707 -0.0614 0.083 Uiso 1 calc . .
C53 C -0.1607(3) 0.1731(4) -0.1621(2) 0.0476(9) Uani 1 d . .
H53C H -0.2163 0.1617 -0.194 0.071 Uiso 1 calc . .
H53B H -0.1653 0.1086 -0.1763 0.071 Uiso 1 calc . .
H53A H -0.1074 0.2118 -0.1742 0.071 Uiso 1 calc . .
C54 C -0.2795(2) 0.0704(3) 0.1007(2) 0.0360(8) Uani 1 d . .
H54 H -0.2144 0.0894 0.121 0.043 Uiso 1 calc . .
C55 C -0.3398(3) -0.0410(3) 0.0703(3) 0.0459(9) Uani 1 d . .
H55C H -0.3269 -0.0805 0.022 0.069 Uiso 1 calc . .
H55B H -0.4044 -0.0593 0.0563 0.069 Uiso 1 calc . .
H55A H -0.3268 -0.0546 0.1133 0.069 Uiso 1 calc . .
C56 C -0.3051(3) 0.1321(3) 0.1719(2) 0.0420(8) Uani 1 d . .
H56C H -0.3686 0.115 0.153 0.063 Uiso 1 calc . .
H56B H -0.2645 0.2035 0.1929 0.063 Uiso 1 calc . .
H56A H -0.2986 0.1173 0.2154 0.063 Uiso 1 calc . .
C57 C -0.0878(3) 0.6009(4) 0.1224(3) 0.0544(11) Uani 1 d . .
H57B H -0.0743 0.5478 0.1169 0.065 Uiso 1 calc . .
H57A H -0.0321 0.6668 0.1577 0.065 Uiso 1 calc . .
C58 C -0.1190(5) 0.5868(6) 0.0402(4) 0.0804(19) Uani 1 d . .
H58B H -0.0664 0.6248 0.0261 0.097 Uiso 1 calc . .
H58A H -0.1497 0.5152 -0.0025 0.097 Uiso 1 calc . .
C59 C -0.1834(4) 0.6252(5) 0.0481(4) 0.0711(15) Uani 1 d . .
H59B H -0.2323 0.587 -0.004 0.085 Uiso 1 calc . .
H59A H -0.1512 0.6968 0.0643 0.085 Uiso 1 calc . .
C60 C -0.2224(3) 0.6118(4) 0.1127(3) 0.0551(11) Uani 1 d . .
H60B H -0.2248 0.6722 0.1507 0.066 Uiso 1 calc . .
H60A H -0.2853 0.5538 0.0879 0.066 Uiso 1 calc . .
C61 C -0.0252(3) 0.7706(3) 0.3555(3) 0.0552(11) Uani 1 d . .
H61B H -0.0735 0.7895 0.3611 0.066 Uiso 1 calc . .
H61A H 0.0056 0.7888 0.3181 0.066 Uiso 1 calc . .
C62 C 0.0434(4) 0.8222(4) 0.4381(3) 0.0635(13) Uani 1 d . .
H62B H 0.0928 0.889 0.4521 0.076 Uiso 1 calc . .
H62A H 0.0131 0.8296 0.4816 0.076 Uiso 1 calc . .
C63 C 0.0795(4) 0.7522(4) 0.4258(4) 0.0674(15) Uani 1 d . .
H63B H 0.1021 0.7584 0.478 0.081 Uiso 1 calc . .
H63A H 0.1298 0.7654 0.4008 0.081 Uiso 1 calc . .
C64 C -0.0030(3) 0.6494(4) 0.3685(3) 0.0534(11) Uani 1 d . .
H64B H 0.016 0.6046 0.3295 0.064 Uiso 1 calc . .
H64A H -0.034 0.6188 0.3996 0.064 Uiso 1 calc . .
C67 C -0.3120(5) 0.4757(5) 0.4185(4) 0.0708(16) Uani 1 d . .
H67B H -0.2783 0.5118 0.477 0.085 Uiso 1 calc A 1
H67A H -0.3784 0.4479 0.412 0.085 Uiso 1 calc A 1
C68 C -0.2795(5) 0.5446(5) 0.3831(4) 0.0760(19) Uani 1 d . .
H68B H -0.3324 0.5394 0.3521 0.091 Uiso 1 calc . .
H68A H -0.2399 0.6151 0.4273 0.091 Uiso 1 calc . .
C69 C -0.3405(3) 0.3271(4) 0.1134(4) 0.0680(15) Uani 1 d . .
H69B H -0.3141 0.3103 0.1488 0.082 Uiso 1 calc . .
H69A H -0.315 0.3159 0.0669 0.082 Uiso 1 calc . .
C70 C -0.4444(4) 0.2642(4) 0.0836(5) 0.0779(18) Uani 1 d . .
H70B H -0.4678 0.2393 0.025 0.094 Uiso 1 calc . .
H70A H -0.465 0.2062 0.0917 0.094 Uiso 1 calc . .
C71 C -0.4770(3) 0.3323(5) 0.1333(4) 0.0717(16) Uani 1 d . .
H71B H -0.5371 0.3144 0.1023 0.086 Uiso 1 calc . .
H71A H -0.4822 0.3304 0.1839 0.086 Uiso 1 calc . .
C72 C -0.4067(3) 0.4296(4) 0.1511(3) 0.0586(12) Uani 1 d . .
H72B H -0.4039 0.4829 0.2028 0.07 Uiso 1 calc . .
H72A H -0.4195 0.442 0.1068 0.07 Uiso 1 calc . .
C74 C -0.6123(3) 0.1098(4) 0.2848(3) 0.0532(11) Uani 1 d . .
H74B H -0.6187 0.1421 0.3399 0.064 Uiso 1 calc B 1
H74A H -0.6255 0.0412 0.2689 0.064 Uiso 1 calc B 1
C75 C -0.6747(3) 0.1089(4) 0.2225(3) 0.0538(11) Uani 1 d . .
H75B H -0.6924 0.0516 0.1672 0.065 Uiso 1 calc C 1
H75A H -0.7307 0.1059 0.2375 0.065 Uiso 1 calc C 1
O7 O -0.5224(18) 0.211(4) 0.237(3) 0.080(7) Uani 0.36(7) d D 1
C73 C -0.5191(4) 0.1701(6) 0.2819(4) 0.0803(19) Uani 0.36(7) d D 1
H73B H -0.4791 0.2237 0.338 0.096 Uiso 0.36(7) calc D 1
H73A H -0.4921 0.1265 0.2586 0.096 Uiso 0.36(7) calc D 1
C76 C -0.6157(4) 0.2064(6) 0.2272(5) 0.084(2) Uani 0.36(7) d D 1
H76B H -0.6148 0.2632 0.2746 0.101 Uiso 0.36(7) calc D 1
H76A H -0.6356 0.2052 0.1767 0.101 Uiso 0.36(7) calc D 1
O7A O -0.5242(11) 0.247(2) 0.267(2) 0.087(5) Uani 0.64(7) d D 2
C73A C -0.5191(4) 0.1701(6) 0.2819(4) 0.0803(19) Uani 0.64(7) d D 2
H73D H -0.4723 0.2026 0.3341 0.096 Uiso 0.64(7) calc D 2
H73C H -0.5033 0.1271 0.2374 0.096 Uiso 0.64(7) calc D 2
C76A C -0.6157(4) 0.2064(6) 0.2272(5) 0.084(2) Uani 0.64(7) d D 2
H76D H -0.6218 0.1958 0.1714 0.101 Uiso 0.64(7) calc D 2
H76C H -0.6368 0.2542 0.2568 0.101 Uiso 0.64(7) calc D 2
C65 C -0.2120(4) 0.4451(4) 0.3479(4) 0.0409(17) Uani 0.729(14) d E 1
H65A H -0.2054 0.3968 0.2992 0.049 Uiso 0.729(14) calc E 1
H65B H -0.1554 0.483 0.3936 0.049 Uiso 0.729(14) calc E 1
C66 C -0.2908(5) 0.3941(5) 0.3689(4) 0.0729(16) Uani 0.729(14) d E 1
H66A H -0.2761 0.3673 0.4014 0.087 Uiso 0.729(14) calc E 1
H66B H -0.3427 0.3386 0.3195 0.087 Uiso 0.729(14) calc E 1
C65A C -0.2764(12) 0.3979(12) 0.3031(10) 0.041(5) Uani 0.271(14) d E 2
H65C H -0.3349 0.359 0.2592 0.049 Uiso 0.271(14) calc E 2
H65D H -0.2356 0.3708 0.283 0.049 Uiso 0.271(14) calc E 2
C66A C -0.2908(5) 0.3941(5) 0.3689(4) 0.0729(16) Uani 0.271(14) d E 2
H66C H -0.2357 0.404 0.4013 0.087 Uiso 0.271(14) calc E 2
H66D H -0.3427 0.328 0.3533 0.087 Uiso 0.271(14) calc E 2
O1C O -0.36652(18) 0.66253(18) 0.28281(16) 0.0342(5) Uani 1 d . .
O2C O -0.23209(17) 0.7937(2) 0.35128(15) 0.0342(5) Uani 1 d . .
O3C O -0.2420(2) 0.6434(2) 0.28150(19) 0.0458(7) Uani 1 d . .
O4C O -0.05492(16) 0.40277(19) 0.13595(15) 0.0321(5) Uani 1 d . .
O5C O -0.12647(16) 0.34101(18) 0.20592(15) 0.0313(5) Uani 1 d . .
O6C O -0.13862(19) 0.4651(2) 0.20161(18) 0.0418(6) Uani 1 d . .
C1C C -0.2777(3) 0.6967(3) 0.3040(2) 0.0340(7) Uani 1 d . .
C2C C -0.1081(2) 0.4073(3) 0.1823(2) 0.0320(7) Uani 1 d . .

loop_
_atom_site_aniso_label
_atom_site_aniso_U_11
_atom_site_aniso_U_22
_atom_site_aniso_U_33
_atom_site_aniso_U_23
_atom_site_aniso_U_13
_atom_site_aniso_U_12
Si1 0.0369(5) 0.0382(5) 0.0302(4) 0.0214(4) 0.0106(4) 0.0259(4)
Si2 0.0464(5) 0.0354(5) 0.0263(4) 0.0183(4) 0.0075(4) 0.0275(4)
Si3 0.0294(4) 0.0453(5) 0.0263(4) 0.0162(4) 0.0046(3) 0.0258(4)
Si4 0.0280(4) 0.0361(5) 0.0307(4) 0.0161(4) 0.0058(3) 0.0212(4)
Al1 0.0292(5) 0.0311(5) 0.0273(5) 0.0184(4) 0.0060(4) 0.0194(4)
Al2 0.0247(4) 0.0335(5) 0.0275(5) 0.0184(4) 0.0061(3) 0.0186(4)
Mg 0.0328(6) 0.0362(6) 0.0428(6) 0.0246(5) 0.0122(5) 0.0233(5)
O1 0.0473(14) 0.0447(14) 0.0348(13) 0.0257(11) 0.0143(11) 0.0338(12)
O2 0.0328(12) 0.0423(14) 0.0374(13) 0.0141(11) 0.0002(10) 0.0257(11)
O3 0.0390(14) 0.0486(15) 0.0472(15) 0.0315(13) 0.0137(11) 0.0274(12)
O4 0.0426(14) 0.0383(14) 0.0482(15) 0.0234(12) 0.0050(12) 0.0231(12)
O5 0.0523(16) 0.0535(17) 0.0611(18) 0.0420(15) 0.0291(14) 0.0377(14)
O6 0.0305(13) 0.0424(14) 0.0581(17) 0.0257(13) 0.0099(12) 0.0213(11)
N1 0.0301(13) 0.0354(14) 0.0293(13) 0.0223(12) 0.0078(11) 0.0205(12)
N2 0.0331(14) 0.0316(14) 0.0252(13) 0.0163(11) 0.0046(10) 0.0205(12)
N3 0.0269(13) 0.0393(15) 0.0252(13) 0.0172(12) 0.0051(10) 0.0223(12)
N4 0.0232(12) 0.0347(14) 0.0277(13) 0.0177(11) 0.0039(10) 0.0185(11)
C1 0.0325(16) 0.0377(17) 0.0283(16) 0.0216(14) 0.0085(13) 0.0218(14)
C2 0.0385(18) 0.0396(18) 0.0347(17) 0.0247(16) 0.0093(14) 0.0224(16)
C3 0.048(2) 0.042(2) 0.049(2) 0.0332(19) 0.0043(17) 0.0178(18)
C4 0.064(3) 0.052(2) 0.044(2) 0.034(2) 0.0034(19) 0.033(2)
C5 0.050(2) 0.050(2) 0.0350(19) 0.0248(17) 0.0017(16) 0.0306(19)
C6 0.0347(17) 0.0391(18) 0.0305(16) 0.0193(15) 0.0049(13) 0.0223(15)
C7 0.0318(17) 0.0397(19) 0.0419(19) 0.0271(17) 0.0072(15) 0.0161(15)
C8 0.0332(18) 0.044(2) 0.047(2) 0.0255(18) 0.0058(16) 0.0144(16)
C9 0.040(2) 0.053(2) 0.057(2) 0.035(2) 0.0171(18) 0.0216(19)
C10 0.0321(17) 0.045(2) 0.0336(18) 0.0214(16) 0.0045(14) 0.0191(16)
C11 0.0322(19) 0.068(3) 0.037(2) 0.022(2) 0.0022(15) 0.0234(19)
C12 0.042(2) 0.047(2) 0.037(2) 0.0193(18) 0.0053(16) 0.0200(18)
C13 0.059(2) 0.045(2) 0.0340(19) 0.0137(17) 0.0044(17) 0.036(2)
C14 0.051(2) 0.059(2) 0.061(3) 0.042(2) 0.031(2) 0.041(2)
C15 0.069(3) 0.035(2) 0.059(3) 0.021(2) 0.026(2) 0.026(2)
C16 0.094(4) 0.078(3) 0.036(2) 0.026(2) 0.009(2) 0.070(3)
C17 0.0349(17) 0.0345(17) 0.0262(15) 0.0172(14) 0.0023(13) 0.0214(14)
C18 0.0287(16) 0.0377(18) 0.0302(16) 0.0159(14) 0.0053(13) 0.0196(14)
C19 0.0342(18) 0.0420(19) 0.0288(17) 0.0132(15) 0.0019(13) 0.0200(16)
C20 0.042(2) 0.052(2) 0.0302(17) 0.0215(17) 0.0112(15) 0.0299(18)
C21 0.0320(17) 0.0447(19) 0.0390(18) 0.0276(16) 0.0085(14) 0.0221(15)
C22 0.0321(17) 0.0355(17) 0.0343(17) 0.0215(15) 0.0057(13) 0.0184(14)
C23 0.0301(17) 0.0398(19) 0.0306(17) 0.0150(15) 0.0037(13) 0.0182(15)
C24 0.0303(18) 0.040(2) 0.052(2) 0.0190(18) 0.0063(16) 0.0144(16)
C25 0.0330(18) 0.058(2) 0.039(2) 0.0224(18) 0.0058(15) 0.0244(18)
C26 0.0350(18) 0.044(2) 0.0366(19) 0.0221(17) 0.0045(15) 0.0144(16)
C27 0.046(2) 0.042(2) 0.052(2) 0.027(2) 0.0044(19) 0.0082(18)
C28 0.0309(19) 0.064(3) 0.052(2) 0.035(2) 0.0019(16) 0.0174(19)
C29 0.0282(15) 0.0386(17) 0.0277(15) 0.0201(14) 0.0070(12) 0.0215(14)
C30 0.0290(16) 0.0462(19) 0.0315(17) 0.0243(15) 0.0069(13) 0.0226(15)
C31 0.0325(17) 0.0388(18) 0.0424(19) 0.0267(16) 0.0089(14) 0.0189(15)
C32 0.044(2) 0.0375(18) 0.0311(17) 0.0163(15) 0.0042(15) 0.0227(16)
C33 0.048(2) 0.0396(19) 0.0320(17) 0.0225(16) 0.0127(15) 0.0241(17)
C34 0.0374(17) 0.0390(18) 0.0289(16) 0.0202(15) 0.0089(13) 0.0250(15)
C35 0.0360(19) 0.050(2) 0.040(2) 0.0312(18) 0.0111(15) 0.0185(17)
C36 0.054(2) 0.058(3) 0.054(2) 0.042(2) 0.0070(19) 0.022(2)
C37 0.044(2) 0.065(3) 0.063(3) 0.042(2) 0.026(2) 0.024(2)
C38 0.049(2) 0.0377(18) 0.0296(17) 0.0212(15) 0.0134(15) 0.0260(17)
C39 0.055(2) 0.046(2) 0.048(2) 0.0304(19) 0.0255(19) 0.0277(19)
C40 0.064(3) 0.042(2) 0.0349(19) 0.0218(17) 0.0053(18) 0.028(2)
C41 0.091(4) 0.107(4) 0.038(2) 0.032(3) 0.013(2) 0.086(4)
C42 0.048(2) 0.054(3) 0.074(3) 0.021(2) 0.037(2) 0.027(2)
C43 0.042(2) 0.039(2) 0.056(2) 0.0216(18) 0.0114(17) 0.0273(17)
C44 0.057(2) 0.064(3) 0.042(2) 0.029(2) 0.0230(18) 0.044(2)
C45 0.0302(16) 0.0373(17) 0.0297(16) 0.0180(14) 0.0064(13) 0.0220(14)
C46 0.0361(18) 0.0430(19) 0.0307(17) 0.0201(15) 0.0064(14) 0.0255(16)
C47 0.043(2) 0.064(3) 0.0377(19) 0.0291(19) 0.0055(16) 0.035(2)
C48 0.0312(19) 0.079(3) 0.052(2) 0.036(2) 0.0044(17) 0.032(2)
C49 0.0266(18) 0.075(3) 0.057(2) 0.043(2) 0.0110(17) 0.0245(19)
C50 0.0288(17) 0.048(2) 0.0376(18) 0.0256(17) 0.0063(14) 0.0215(16)
C51 0.0405(19) 0.046(2) 0.0340(18) 0.0251(17) 0.0050(14) 0.0226(17)
C52 0.079(3) 0.056(3) 0.042(2) 0.032(2) 0.008(2) 0.038(2)
C53 0.046(2) 0.058(3) 0.037(2) 0.0269(19) 0.0130(17) 0.022(2)
C54 0.0302(17) 0.046(2) 0.0412(19) 0.0292(17) 0.0097(14) 0.0195(16)
C55 0.037(2) 0.048(2) 0.058(2) 0.032(2) 0.0142(18) 0.0194(18)
C56 0.041(2) 0.049(2) 0.046(2) 0.0313(19) 0.0141(16) 0.0224(18)
C57 0.048(2) 0.068(3) 0.063(3) 0.042(3) 0.023(2) 0.032(2)
C58 0.101(5) 0.128(6) 0.089(4) 0.085(4) 0.057(4) 0.084(5)
C59 0.079(4) 0.103(5) 0.071(3) 0.062(4) 0.032(3) 0.057(4)
C60 0.058(3) 0.076(3) 0.061(3) 0.047(3) 0.020(2) 0.044(3)
C61 0.057(3) 0.043(2) 0.063(3) 0.029(2) 0.005(2) 0.023(2)
C62 0.061(3) 0.052(3) 0.062(3) 0.015(2) -0.002(2) 0.032(2)
C63 0.052(3) 0.054(3) 0.074(3) 0.017(3) -0.009(2) 0.029(2)
C64 0.048(2) 0.052(2) 0.061(3) 0.028(2) -0.002(2) 0.028(2)
C67 0.088(4) 0.091(4) 0.087(4) 0.069(4) 0.055(3) 0.059(4)
C68 0.129(5) 0.093(4) 0.086(4) 0.071(4) 0.078(4) 0.086(4)
C69 0.037(2) 0.038(2) 0.102(4) 0.022(3) -0.001(2) 0.0144(19)
C70 0.042(3) 0.048(3) 0.117(5) 0.038(3) 0.005(3) 0.007(2)
C71 0.033(2) 0.102(4) 0.093(4) 0.067(4) 0.015(2) 0.025(3)
C72 0.042(2) 0.076(3) 0.047(2) 0.017(2) 0.0050(18) 0.036(2)
C74 0.051(2) 0.063(3) 0.056(3) 0.039(2) 0.013(2) 0.027(2)
C75 0.046(2) 0.060(3) 0.061(3) 0.038(2) 0.012(2) 0.023(2)
O7 0.040(6) 0.089(15) 0.113(16) 0.084(12) 0.003(9) 0.004(8)
C73 0.046(3) 0.113(5) 0.100(4) 0.081(4) 0.012(3) 0.028(3)
C76 0.055(3) 0.095(4) 0.111(5) 0.081(4) 0.008(3) 0.018(3)
O7A 0.054(4) 0.094(10) 0.114(11) 0.082(9) 0.005(6) 0.009(6)
C73A 0.046(3) 0.113(5) 0.100(4) 0.081(4) 0.012(3) 0.028(3)
C76A 0.055(3) 0.095(4) 0.111(5) 0.081(4) 0.008(3) 0.018(3)
C65 0.052(4) 0.044(3) 0.041(3) 0.028(3) 0.012(3) 0.029(3)
C66 0.097(4) 0.063(3) 0.082(4) 0.053(3) 0.041(3) 0.041(3)
C65A 0.048(10) 0.042(8) 0.055(10) 0.033(8) 0.024(8) 0.030(8)
C66A 0.097(4) 0.063(3) 0.082(4) 0.053(3) 0.041(3) 0.041(3)
O1C 0.0404(13) 0.0320(12) 0.0398(13) 0.0205(11) 0.0134(11) 0.0231(11)
O2C 0.0331(12) 0.0465(14) 0.0363(13) 0.0262(11) 0.0086(10) 0.0255(11)
O3C 0.0585(17) 0.0553(17) 0.0575(17) 0.0369(15) 0.0281(14) 0.0455(15)
O4C 0.0287(11) 0.0379(13) 0.0372(13) 0.0233(11) 0.0064(9) 0.0186(10)
O5C 0.0283(11) 0.0356(12) 0.0389(13) 0.0211(11) 0.0125(10) 0.0205(10)
O6C 0.0409(14) 0.0399(14) 0.0522(16) 0.0213(13) 0.0101(12) 0.0290(12)
C1C 0.0421(19) 0.0426(19) 0.0368(18) 0.0273(16) 0.0152(15) 0.0289(16)
C2C 0.0266(15) 0.0307(16) 0.0339(17) 0.0129(14) 0.0002(13) 0.0154(13)

loop_
_atom_type_symbol
_atom_type_description
_atom_type_scat_dispersion_real
_atom_type_scat_dispersion_imag
_atom_type_scat_source
C C 0.0181 0.0091 'International Tables Vol C Tables 4.2.6.8 and 6.1.1.4'
H H 0 0 'International Tables Vol C Tables 4.2.6.8 and 6.1.1.4'
N N 0.0311 0.018 'International Tables Vol C Tables 4.2.6.8 and 6.1.1.4'
O O 0.0492 0.0322 'International Tables Vol C Tables 4.2.6.8 and 6.1.1.4'
Mg Mg 0.1719 0.1771 'International Tables Vol C Tables 4.2.6.8 and 6.1.1.4'
Al Al 0.213 0.2455 'International Tables Vol C Tables 4.2.6.8 and 6.1.1.4'
Si Si 0.2541 0.3302 'International Tables Vol C Tables 4.2.6.8 and 6.1.1.4'

loop_
_exptl_crystal_face_index_h
_exptl_crystal_face_index_k
_exptl_crystal_face_index_l
_exptl_crystal_face_perp_dist
2 8 -11 0.0692
10 -2 -5 0.0374
8 -9 6 0.0613
7 -8 -4 0.0315
5 6 -7 0.0629
-7 8 3 0.0505
-9 3 7 0.0596
9 -3 -7 0.0434
-7 2 -7 0.0794
-9 -1 5 0.0481
9 2 -7 0.0406
2 -3 12 0.0756
-8 2 -6 0.0709
-6 -6 3 0.0513
9 -9 0 0.0382
-6 -4 9 0.066
-10 8 0 0.0587
8 3 -4 0.0484
2 3 7 0.0703
-5 0 11 0.0686
-10 7 -5 0.0625
-10 1 4 0.0434

loop_
_geom_angle_atom_site_label_1
_geom_angle_atom_site_label_2
_geom_angle_atom_site_label_3
_geom_angle
_geom_angle_site_symmetry_1
_geom_angle_site_symmetry_3
_geom_angle_publ_flag
O1 Si1 N1 105.09(13) . . ?
O1 Si1 C14 108.21(17) . . ?
N1 Si1 C14 114.34(17) . . ?
O1 Si1 C13 107.70(17) . . ?
N1 Si1 C13 114.75(16) . . ?
C14 Si1 C13 106.4(2) . . ?
O1 Si2 N2 105.01(13) . . ?
O1 Si2 C16 108.5(2) . . ?
N2 Si2 C16 113.95(17) . . ?
O1 Si2 C15 106.93(19) . . ?
N2 Si2 C15 113.90(19) . . ?
C16 Si2 C15 108.1(3) . . ?
O2 Si3 N3 105.55(13) . . ?
O2 Si3 C41 108.5(2) . . ?
N3 Si3 C41 113.96(17) . . ?
O2 Si3 C42 107.3(2) . . ?
N3 Si3 C42 113.6(2) . . ?
C41 Si3 C42 107.6(3) . . ?
O2 Si4 N4 104.98(13) . . ?
O2 Si4 C43 108.40(17) . . ?
N4 Si4 C43 113.94(16) . . ?
O2 Si4 C44 107.82(18) . . ?
N4 Si4 C44 114.96(16) . . ?
C43 Si4 C44 106.5(2) . . ?
N2 Al1 N1 118.26(13) . . ?
N2 Al1 O1C 114.75(13) . . ?
N1 Al1 O1C 115.02(13) . . ?
N2 Al1 O2C 113.89(13) . . ?
N1 Al1 O2C 114.33(12) . . ?
O1C Al1 O2C 72.14(12) . . ?
N2 Al1 C1C 120.99(13) . . ?
N1 Al1 C1C 120.73(13) . . ?
O1C Al1 C1C 36.28(13) . . ?
O2C Al1 C1C 35.87(13) . . ?
N3 Al2 N4 118.73(13) . . ?
N3 Al2 O5C 114.85(12) . . ?
N4 Al2 O5C 114.39(12) . . ?
N3 Al2 O4C 113.67(13) . . ?
N4 Al2 O4C 114.23(12) . . ?
O5C Al2 O4C 72.35(11) . . ?
N3 Al2 C2C 120.81(13) . . ?
N4 Al2 C2C 120.44(12) . . ?
O5C Al2 C2C 36.56(12) . . ?
O4C Al2 C2C 35.80(12) . . ?
O3C Mg O6C 175.90(14) . . ?
O3C Mg O3 86.78(12) . . ?
O6C Mg O3 89.96(12) . . ?
O3C Mg O4 90.72(13) . . ?
O6C Mg O4 86.86(12) . . ?
O3 Mg O4 90.99(12) . . ?
O3C Mg O5 89.09(12) . . ?
O6C Mg O5 94.19(12) . . ?
O3 Mg O5 175.83(12) . . ?
O4 Mg O5 89.59(13) . . ?
O3C Mg O6 93.56(13) . . ?
O6C Mg O6 88.95(12) . . ?
O3 Mg O6 90.71(12) . . ?
O4 Mg O6 175.48(12) . . ?
O5 Mg O6 89.02(13) . . ?
Si2 O1 Si1 142.30(17) . . ?
Si3 O2 Si4 144.28(17) . . ?
C57 O3 C60 109.0(3) . . ?
C57 O3 Mg 126.5(2) . . ?
C60 O3 Mg 124.1(3) . . ?
C61 O4 C64 109.5(3) . . ?
C61 O4 Mg 126.0(3) . . ?
C64 O4 Mg 124.2(3) . . ?
C68 O5 C65 107.6(4) . . ?
C68 O5 C65A 102.0(6) . . ?
C68 O5 Mg 125.8(3) . . ?
C65 O5 Mg 126.5(3) . . ?
C65A O5 Mg 116.6(6) . . ?
C69 O6 C72 108.9(4) . . ?
C69 O6 Mg 124.8(3) . . ?
C72 O6 Mg 124.9(3) . . ?
C1 N1 Si1 121.8(2) . . ?
C1 N1 Al1 117.2(2) . . ?
Si1 N1 Al1 121.02(15) . . ?
C17 N2 Si2 123.9(2) . . ?
C17 N2 Al1 116.6(2) . . ?
Si2 N2 Al1 119.49(16) . . ?
C29 N3 Si3 123.5(2) . . ?
C29 N3 Al2 117.0(2) . . ?
Si3 N3 Al2 119.56(16) . . ?
C45 N4 Si4 121.1(2) . . ?
C45 N4 Al2 118.3(2) . . ?
Si4 N4 Al2 120.63(15) . . ?
C2 C1 C6 119.4(3) . . ?
C2 C1 N1 120.3(3) . . ?
C6 C1 N1 120.3(3) . . ?
C3 C2 C1 119.1(3) . . ?
C3 C2 C7 116.4(3) . . ?
C1 C2 C7 124.5(3) . . ?
C4 C3 C2 121.5(4) . . ?
C4 C3 H3 119.3 . . ?
C2 C3 H3 119.3 . . ?
C5 C4 C3 119.6(3) . . ?
C5 C4 H4 120.2 . . ?
C3 C4 H4 120.2 . . ?
C4 C5 C6 121.5(4) . . ?
C4 C5 H5 119.2 . . ?
C6 C5 H5 119.2 . . ?
C5 C6 C1 118.8(3) . . ?
C5 C6 C10 117.1(3) . . ?
C1 C6 C10 124.1(3) . . ?
C8 C7 C9 109.9(3) . . ?
C8 C7 C2 110.7(3) . . ?
C9 C7 C2 112.1(3) . . ?
C8 C7 H7 108 . . ?
C9 C7 H7 108 . . ?
C2 C7 H7 108 . . ?
C7 C8 H8C 109.5 . . ?
C7 C8 H8B 109.5 . . ?
H8C C8 H8B 109.5 . . ?
C7 C8 H8A 109.5 . . ?
H8C C8 H8A 109.5 . . ?
H8B C8 H8A 109.5 . . ?
C7 C9 H9C 109.5 . . ?
C7 C9 H9B 109.5 . . ?
H9C C9 H9B 109.5 . . ?
C7 C9 H9A 109.5 . . ?
H9C C9 H9A 109.5 . . ?
H9B C9 H9A 109.5 . . ?
C6 C10 C11 111.2(3) . . ?
C6 C10 C12 111.4(3) . . ?
C11 C10 C12 109.7(3) . . ?
C6 C10 H10 108.2 . . ?
C11 C10 H10 108.2 . . ?
C12 C10 H10 108.2 . . ?
C10 C11 H11C 109.5 . . ?
C10 C11 H11B 109.5 . . ?
H11C C11 H11B 109.5 . . ?
C10 C11 H11A 109.5 . . ?
H11C C11 H11A 109.5 . . ?
H11B C11 H11A 109.5 . . ?
C10 C12 H12C 109.5 . . ?
C10 C12 H12B 109.5 . . ?
H12C C12 H12B 109.5 . . ?
C10 C12 H12A 109.5 . . ?
H12C C12 H12A 109.5 . . ?
H12B C12 H12A 109.5 . . ?
Si1 C13 H13C 109.5 . . ?
Si1 C13 H13B 109.5 . . ?
H13C C13 H13B 109.5 . . ?
Si1 C13 H13A 109.5 . . ?
H13C C13 H13A 109.5 . . ?
H13B C13 H13A 109.5 . . ?
Si1 C14 H14C 109.5 . . ?
Si1 C14 H14B 109.5 . . ?
H14C C14 H14B 109.5 . . ?
Si1 C14 H14A 109.5 . . ?
H14C C14 H14A 109.5 . . ?
H14B C14 H14A 109.5 . . ?
Si2 C15 H15C 109.5 . . ?
Si2 C15 H15B 109.5 . . ?
H15C C15 H15B 109.5 . . ?
Si2 C15 H15A 109.5 . . ?
H15C C15 H15A 109.5 . . ?
H15B C15 H15A 109.5 . . ?
Si2 C16 H16C 109.5 . . ?
Si2 C16 H16B 109.5 . . ?
H16C C16 H16B 109.5 . . ?
Si2 C16 H16A 109.5 . . ?
H16C C16 H16A 109.5 . . ?
H16B C16 H16A 109.5 . . ?
C22 C17 C18 118.7(3) . . ?
C22 C17 N2 121.7(3) . . ?
C18 C17 N2 119.6(3) . . ?
C19 C18 C17 119.0(3) . . ?
C19 C18 C23 117.8(3) . . ?
C17 C18 C23 123.2(3) . . ?
C20 C19 C18 122.3(3) . . ?
C20 C19 H19 118.9 . . ?
C18 C19 H19 118.9 . . ?
C21 C20 C19 118.5(3) . . ?
C21 C20 H20 120.7 . . ?
C19 C20 H20 120.7 . . ?
C20 C21 C22 122.2(3) . . ?
C20 C21 H21 118.9 . . ?
C22 C21 H21 118.9 . . ?
C21 C22 C17 119.4(3) . . ?
C21 C22 C26 117.8(3) . . ?
C17 C22 C26 122.8(3) . . ?
C18 C23 C24 110.4(3) . . ?
C18 C23 C25 111.4(3) . . ?
C24 C23 C25 110.1(3) . . ?
C18 C23 H23 108.3 . . ?
C24 C23 H23 108.3 . . ?
C25 C23 H23 108.3 . . ?
C23 C24 H24C 109.5 . . ?
C23 C24 H24B 109.5 . . ?
H24C C24 H24B 109.5 . . ?
C23 C24 H24A 109.5 . . ?
H24C C24 H24A 109.5 . . ?
H24B C24 H24A 109.5 . . ?
C23 C25 H25C 109.5 . . ?
C23 C25 H25B 109.5 . . ?
H25C C25 H25B 109.5 . . ?
C23 C25 H25A 109.5 . . ?
H25C C25 H25A 109.5 . . ?
H25B C25 H25A 109.5 . . ?
C22 C26 C27 110.9(3) . . ?
C22 C26 C28 111.2(3) . . ?
C27 C26 C28 109.7(4) . . ?
C22 C26 H26 108.3 . . ?
C27 C26 H26 108.3 . . ?
C28 C26 H26 108.3 . . ?
C26 C27 H27C 109.5 . . ?
C26 C27 H27B 109.5 . . ?
H27C C27 H27B 109.5 . . ?
C26 C27 H27A 109.5 . . ?
H27C C27 H27A 109.5 . . ?
H27B C27 H27A 109.5 . . ?
C26 C28 H28C 109.5 . . ?
C26 C28 H28B 109.5 . . ?
H28C C28 H28B 109.5 . . ?
C26 C28 H28A 109.5 . . ?
H28C C28 H28A 109.5 . . ?
H28B C28 H28A 109.5 . . ?
C30 C29 C34 118.6(3) . . ?
C30 C29 N3 121.8(3) . . ?
C34 C29 N3 119.5(3) . . ?
C31 C30 C29 119.8(3) . . ?
C31 C30 C35 116.9(3) . . ?
C29 C30 C35 123.3(3) . . ?
C32 C31 C30 121.9(3) . . ?
C32 C31 H31 119.1 . . ?
C30 C31 H31 119.1 . . ?
C31 C32 C33 118.5(3) . . ?
C31 C32 H32 120.8 . . ?
C33 C32 H32 120.8 . . ?
C32 C33 C34 122.0(3) . . ?
C32 C33 H33 119 . . ?
C34 C33 H33 119 . . ?
C33 C34 C29 119.1(3) . . ?
C33 C34 C38 117.7(3) . . ?
C29 C34 C38 123.2(3) . . ?
C30 C35 C36 112.2(3) . . ?
C30 C35 C37 111.2(3) . . ?
C36 C35 C37 108.2(4) . . ?
C30 C35 H35 108.4 . . ?
C36 C35 H35 108.4 . . ?
C37 C35 H35 108.4 . . ?
C35 C36 H36C 109.5 . . ?
C35 C36 H36B 109.5 . . ?
H36C C36 H36B 109.5 . . ?
C35 C36 H36A 109.5 . . ?
H36C C36 H36A 109.5 . . ?
H36B C36 H36A 109.5 . . ?
C35 C37 H37C 109.5 . . ?
C35 C37 H37B 109.5 . . ?
H37C C37 H37B 109.5 . . ?
C35 C37 H37A 109.5 . . ?
H37C C37 H37A 109.5 . . ?
H37B C37 H37A 109.5 . . ?
C34 C38 C39 111.1(3) . . ?
C34 C38 C40 111.3(3) . . ?
C39 C38 C40 109.9(3) . . ?
C34 C38 H38 108.2 . . ?
C39 C38 H38 108.2 . . ?
C40 C38 H38 108.2 . . ?
C38 C39 H39C 109.5 . . ?
C38 C39 H39B 109.5 . . ?
H39C C39 H39B 109.5 . . ?
C38 C39 H39A 109.5 . . ?
H39C C39 H39A 109.5 . . ?
H39B C39 H39A 109.5 . . ?
C38 C40 H40C 109.5 . . ?
C38 C40 H40B 109.5 . . ?
H40C C40 H40B 109.5 . . ?
C38 C40 H40A 109.5 . . ?
H40C C40 H40A 109.5 . . ?
H40B C40 H40A 109.5 . . ?
Si3 C41 H41C 109.5 . . ?
Si3 C41 H41B 109.5 . . ?
H41C C41 H41B 109.5 . . ?
Si3 C41 H41A 109.5 . . ?
H41C C41 H41A 109.5 . . ?
H41B C41 H41A 109.5 . . ?
Si3 C42 H42C 109.5 . . ?
Si3 C42 H42B 109.5 . . ?
H42C C42 H42B 109.5 . . ?
Si3 C42 H42A 109.5 . . ?
H42C C42 H42A 109.5 . . ?
H42B C42 H42A 109.5 . . ?
Si4 C43 H43C 109.5 . . ?
Si4 C43 H43B 109.5 . . ?
H43C C43 H43B 109.5 . . ?
Si4 C43 H43A 109.5 . . ?
H43C C43 H43A 109.5 . . ?
H43B C43 H43A 109.5 . . ?
Si4 C44 H44C 109.5 . . ?
Si4 C44 H44B 109.5 . . ?
H44C C44 H44B 109.5 . . ?
Si4 C44 H44A 109.5 . . ?
H44C C44 H44A 109.5 . . ?
H44B C44 H44A 109.5 . . ?
C50 C45 C46 119.4(3) . . ?
C50 C45 N4 119.9(3) . . ?
C46 C45 N4 120.7(3) . . ?
C47 C46 C45 118.8(3) . . ?
C47 C46 C51 117.7(3) . . ?
C45 C46 C51 123.5(3) . . ?
C48 C47 C46 122.0(4) . . ?
C48 C47 H47 119 . . ?
C46 C47 H47 119 . . ?
C47 C48 C49 118.9(4) . . ?
C47 C48 H48 120.5 . . ?
C49 C48 H48 120.5 . . ?
C48 C49 C50 121.8(4) . . ?
C48 C49 H49 119.1 . . ?
C50 C49 H49 119.1 . . ?
C49 C50 C45 119.0(3) . . ?
C49 C50 C54 116.8(3) . . ?
C45 C50 C54 124.1(3) . . ?
C46 C51 C52 110.4(4) . . ?
C46 C51 C53 111.5(3) . . ?
C52 C51 C53 109.7(3) . . ?
C46 C51 H51 108.4 . . ?
C52 C51 H51 108.4 . . ?
C53 C51 H51 108.4 . . ?
C51 C52 H52C 109.5 . . ?
C51 C52 H52B 109.5 . . ?
H52C C52 H52B 109.5 . . ?
C51 C52 H52A 109.5 . . ?
H52C C52 H52A 109.5 . . ?
H52B C52 H52A 109.5 . . ?
C51 C53 H53C 109.5 . . ?
C51 C53 H53B 109.5 . . ?
H53C C53 H53B 109.5 . . ?
C51 C53 H53A 109.5 . . ?
H53C C53 H53A 109.5 . . ?
H53B C53 H53A 109.5 . . ?
C50 C54 C55 111.8(3) . . ?
C50 C54 C56 110.4(3) . . ?
C55 C54 C56 109.7(3) . . ?
C50 C54 H54 108.3 . . ?
C55 C54 H54 108.3 . . ?
C56 C54 H54 108.3 . . ?
C54 C55 H55C 109.5 . . ?
C54 C55 H55B 109.5 . . ?
H55C C55 H55B 109.5 . . ?
C54 C55 H55A 109.5 . . ?
H55C C55 H55A 109.5 . . ?
H55B C55 H55A 109.5 . . ?
C54 C56 H56C 109.5 . . ?
C54 C56 H56B 109.5 . . ?
H56C C56 H56B 109.5 . . ?
C54 C56 H56A 109.5 . . ?
H56C C56 H56A 109.5 . . ?
H56B C56 H56A 109.5 . . ?
O3 C57 C58 105.2(4) . . ?
O3 C57 H57B 110.7 . . ?
C58 C57 H57B 110.7 . . ?
O3 C57 H57A 110.7 . . ?
C58 C57 H57A 110.7 . . ?
H57B C57 H57A 108.8 . . ?
C59 C58 C57 105.1(5) . . ?
C59 C58 H58B 110.7 . . ?
C57 C58 H58B 110.7 . . ?
C59 C58 H58A 110.7 . . ?
C57 C58 H58A 110.7 . . ?
H58B C58 H58A 108.8 . . ?
C58 C59 C60 105.2(4) . . ?
C58 C59 H59B 110.7 . . ?
C60 C59 H59B 110.7 . . ?
C58 C59 H59A 110.7 . . ?
C60 C59 H59A 110.7 . . ?
H59B C59 H59A 108.8 . . ?
O3 C60 C59 107.1(4) . . ?
O3 C60 H60B 110.3 . . ?
C59 C60 H60B 110.3 . . ?
O3 C60 H60A 110.3 . . ?
C59 C60 H60A 110.3 . . ?
H60B C60 H60A 108.6 . . ?
O4 C61 C62 104.9(4) . . ?
O4 C61 H61B 110.8 . . ?
C62 C61 H61B 110.8 . . ?
O4 C61 H61A 110.8 . . ?
C62 C61 H61A 110.8 . . ?
H61B C61 H61A 108.8 . . ?
C63 C62 C61 102.7(4) . . ?
C63 C62 H62B 111.2 . . ?
C61 C62 H62B 111.2 . . ?
C63 C62 H62A 111.2 . . ?
C61 C62 H62A 111.2 . . ?
H62B C62 H62A 109.1 . . ?
C62 C63 C64 103.6(4) . . ?
C62 C63 H63B 111 . . ?
C64 C63 H63B 111 . . ?
C62 C63 H63A 111 . . ?
C64 C63 H63A 111 . . ?
H63B C63 H63A 109 . . ?
O4 C64 C63 106.1(4) . . ?
O4 C64 H64B 110.5 . . ?
C63 C64 H64B 110.5 . . ?
O4 C64 H64A 110.5 . . ?
C63 C64 H64A 110.5 . . ?
H64B C64 H64A 108.7 . . ?
C66A C67 C68 103.5(4) . . ?
C66 C67 C68 103.5(4) . . ?
C66 C67 H67B 111.1 . . ?
C68 C67 H67B 111.1 . . ?
C66 C67 H67A 111.1 . . ?
C68 C67 H67A 111.1 . . ?
H67B C67 H67A 109 . . ?
O5 C68 C67 106.4(4) . . ?
O5 C68 H68B 110.5 . . ?
C67 C68 H68B 110.5 . . ?
O5 C68 H68A 110.5 . . ?
C67 C68 H68A 110.5 . . ?
H68B C68 H68A 108.6 . . ?
O6 C69 C70 105.2(4) . . ?
O6 C69 H69B 110.7 . . ?
C70 C69 H69B 110.7 . . ?
O6 C69 H69A 110.7 . . ?
C70 C69 H69A 110.7 . . ?
H69B C69 H69A 108.8 . . ?
C71 C70 C69 105.2(5) . . ?
C71 C70 H70B 110.7 . . ?
C69 C70 H70B 110.7 . . ?
C71 C70 H70A 110.7 . . ?
C69 C70 H70A 110.7 . . ?
H70B C70 H70A 108.8 . . ?
C72 C71 C70 103.4(4) . . ?
C72 C71 H71B 111.1 . . ?
C70 C71 H71B 111.1 . . ?
C72 C71 H71A 111.1 . . ?
C70 C71 H71A 111.1 . . ?
H71B C71 H71A 109 . . ?
C71 C72 O6 106.3(4) . . ?
C71 C72 H72B 110.5 . . ?
O6 C72 H72B 110.5 . . ?
C71 C72 H72A 110.5 . . ?
O6 C72 H72A 110.5 . . ?
H72B C72 H72A 108.7 . . ?
C73A C74 C75 102.4(4) . . ?
C73 C74 C75 102.4(4) . . ?
C73 C74 H74B 111.3 . . ?
C75 C74 H74B 111.3 . . ?
C73 C74 H74A 111.3 . . ?
C75 C74 H74A 111.3 . . ?
H74B C74 H74A 109.2 . . ?
C76A C75 C74 102.8(4) . . ?
C76 C75 C74 102.8(4) . . ?
C76 C75 H75B 111.2 . . ?
C74 C75 H75B 111.2 . . ?
C76 C75 H75A 111.2 . . ?
C74 C75 H75A 111.2 . . ?
H75B C75 H75A 109.1 . . ?
C73 O7 C76 107(2) . . ?
O7 C73 C74 111.4(13) . . ?
O7 C73 H73B 109.3 . . ?
C74 C73 H73B 109.3 . . ?
O7 C73 H73A 109.3 . . ?
C74 C73 H73A 109.3 . . ?
H73B C73 H73A 108 . . ?
C75 C76 O7 100.1(14) . . ?
C75 C76 H76B 111.7 . . ?
O7 C76 H76B 111.7 . . ?
C75 C76 H76A 111.7 . . ?
O7 C76 H76A 111.7 . . ?
H76B C76 H76A 109.5 . . ?
C76A O7A C73A 106.3(14) . . ?
O7A C73A C74 105.4(9) . . ?
O7A C73A H73D 110.7 . . ?
C74 C73A H73D 110.7 . . ?
O7A C73A H73C 110.7 . . ?
C74 C73A H73C 110.7 . . ?
H73D C73A H73C 108.8 . . ?
O7A C76A C75 111.3(10) . . ?
O7A C76A H76D 109.4 . . ?
C75 C76A H76D 109.4 . . ?
O7A C76A H76C 109.4 . . ?
C75 C76A H76C 109.4 . . ?
H76D C76A H76C 108 . . ?
C66 C65 O5 105.0(5) . . ?
C66 C65 H65A 110.7 . . ?
O5 C65 H65A 110.7 . . ?
C66 C65 H65B 110.7 . . ?
O5 C65 H65B 110.7 . . ?
H65A C65 H65B 108.8 . . ?
C65 C66 C67 102.9(5) . . ?
C65 C66 H66A 111.2 . . ?
C67 C66 H66A 111.2 . . ?
C65 C66 H66B 111.2 . . ?
C67 C66 H66B 111.2 . . ?
H66A C66 H66B 109.1 . . ?
C66A C65A O5 104.8(11) . . ?
C66A C65A H65C 110.8 . . ?
O5 C65A H65C 110.8 . . ?
C66A C65A H65D 110.8 . . ?
O5 C65A H65D 110.8 . . ?
H65C C65A H65D 108.9 . . ?
C65A C66A C67 108.3(7) . . ?
C65A C66A H66C 110 . . ?
C67 C66A H66C 110 . . ?
C65A C66A H66D 110 . . ?
C67 C66A H66D 110 . . ?
H66C C66A H66D 108.4 . . ?
C1C O1C Al1 88.0(2) . . ?
C1C O2C Al1 88.2(2) . . ?
C1C O3C Mg 176.1(3) . . ?
C2C O4C Al2 88.1(2) . . ?
C2C O5C Al2 87.8(2) . . ?
C2C O6C Mg 172.3(3) . . ?
O3C C1C O2C 124.2(4) . . ?
O3C C1C O1C 124.2(4) . . ?
O2C C1C O1C 111.7(3) . . ?
O3C C1C Al1 179.5(3) . . ?
O2C C1C Al1 55.98(17) . . ?
O1C C1C Al1 55.70(16) . . ?
O6C C2C O4C 124.6(3) . . ?
O6C C2C O5C 123.6(3) . . ?
O4C C2C O5C 111.8(3) . . ?
O6C C2C Al2 178.7(3) . . ?
O4C C2C Al2 56.13(16) . . ?
O5C C2C Al2 55.62(16) . . ?

loop_
_geom_bond_atom_site_label_1
_geom_bond_atom_site_label_2
_geom_bond_distance
_geom_bond_site_symmetry_2
_geom_bond_publ_flag
Si1 O1 1.638(2) . ?
Si1 N1 1.729(3) . ?
Si1 C14 1.856(4) . ?
Si1 C13 1.861(4) . ?
Si2 O1 1.634(3) . ?
Si2 N2 1.728(3) . ?
Si2 C16 1.856(4) . ?
Si2 C15 1.870(5) . ?
Si3 O2 1.633(3) . ?
Si3 N3 1.724(3) . ?
Si3 C41 1.851(4) . ?
Si3 C42 1.864(5) . ?
Si4 O2 1.635(2) . ?
Si4 N4 1.726(3) . ?
Si4 C43 1.852(4) . ?
Si4 C44 1.855(4) . ?
Al1 N2 1.812(3) . ?
Al1 N1 1.816(3) . ?
Al1 O1C 1.838(3) . ?
Al1 O2C 1.844(2) . ?
Al1 C1C 2.223(4) . ?
Al2 N3 1.814(3) . ?
Al2 N4 1.815(3) . ?
Al2 O5C 1.834(2) . ?
Al2 O4C 1.845(3) . ?
Al2 C2C 2.221(3) . ?
Mg O3C 1.960(3) . ?
Mg O6C 1.965(3) . ?
Mg O3 2.102(3) . ?
Mg O4 2.107(3) . ?
Mg O5 2.110(3) . ?
Mg O6 2.112(3) . ?
O3 C57 1.441(5) . ?
O3 C60 1.454(5) . ?
O4 C61 1.443(5) . ?
O4 C64 1.449(5) . ?
O5 C68 1.411(5) . ?
O5 C65 1.455(5) . ?
O5 C65A 1.578(15) . ?
O6 C69 1.426(6) . ?
O6 C72 1.449(5) . ?
N1 C1 1.442(4) . ?
N2 C17 1.442(4) . ?
N3 C29 1.436(4) . ?
N4 C45 1.446(4) . ?
C1 C2 1.415(5) . ?
C1 C6 1.420(5) . ?
C2 C3 1.398(5) . ?
C2 C7 1.530(5) . ?
C3 C4 1.386(6) . ?
C3 H3 0.95 . ?
C4 C5 1.369(6) . ?
C4 H4 0.95 . ?
C5 C6 1.408(5) . ?
C5 H5 0.95 . ?
C6 C10 1.512(5) . ?
C7 C8 1.529(6) . ?
C7 C9 1.530(5) . ?
C7 H7 1 . ?
C8 H8C 0.98 . ?
C8 H8B 0.98 . ?
C8 H8A 0.98 . ?
C9 H9C 0.98 . ?
C9 H9B 0.98 . ?
C9 H9A 0.98 . ?
C10 C11 1.530(5) . ?
C10 C12 1.536(5) . ?
C10 H10 1 . ?
C11 H11C 0.98 . ?
C11 H11B 0.98 . ?
C11 H11A 0.98 . ?
C12 H12C 0.98 . ?
C12 H12B 0.98 . ?
C12 H12A 0.98 . ?
C13 H13C 0.98 . ?
C13 H13B 0.98 . ?
C13 H13A 0.98 . ?
C14 H14C 0.98 . ?
C14 H14B 0.98 . ?
C14 H14A 0.98 . ?
C15 H15C 0.98 . ?
C15 H15B 0.98 . ?
C15 H15A 0.98 . ?
C16 H16C 0.98 . ?
C16 H16B 0.98 . ?
C16 H16A 0.98 . ?
C17 C22 1.413(5) . ?
C17 C18 1.420(5) . ?
C18 C19 1.392(5) . ?
C18 C23 1.522(5) . ?
C19 C20 1.381(6) . ?
C19 H19 0.95 . ?
C20 C21 1.372(5) . ?
C20 H20 0.95 . ?
C21 C22 1.393(5) . ?
C21 H21 0.95 . ?
C22 C26 1.525(5) . ?
C23 C24 1.537(5) . ?
C23 C25 1.538(5) . ?
C23 H23 1 . ?
C24 H24C 0.98 . ?
C24 H24B 0.98 . ?
C24 H24A 0.98 . ?
C25 H25C 0.98 . ?
C25 H25B 0.98 . ?
C25 H25A 0.98 . ?
C26 C27 1.534(6) . ?
C26 C28 1.540(6) . ?
C26 H26 1 . ?
C27 H27C 0.98 . ?
C27 H27B 0.98 . ?
C27 H27A 0.98 . ?
C28 H28C 0.98 . ?
C28 H28B 0.98 . ?
C28 H28A 0.98 . ?
C29 C30 1.409(5) . ?
C29 C34 1.431(5) . ?
C30 C31 1.394(5) . ?
C30 C35 1.519(5) . ?
C31 C32 1.386(5) . ?
C31 H31 0.95 . ?
C32 C33 1.389(6) . ?
C32 H32 0.95 . ?
C33 C34 1.392(5) . ?
C33 H33 0.95 . ?
C34 C38 1.521(5) . ?
C35 C36 1.528(6) . ?
C35 C37 1.534(6) . ?
C35 H35 1 . ?
C36 H36C 0.98 . ?
C36 H36B 0.98 . ?
C36 H36A 0.98 . ?
C37 H37C 0.98 . ?
C37 H37B 0.98 . ?
C37 H37A 0.98 . ?
C38 C39 1.530(5) . ?
C38 C40 1.536(5) . ?
C38 H38 1 . ?
C39 H39C 0.98 . ?
C39 H39B 0.98 . ?
C39 H39A 0.98 . ?
C40 H40C 0.98 . ?
C40 H40B 0.98 . ?
C40 H40A 0.98 . ?
C41 H41C 0.98 . ?
C41 H41B 0.98 . ?
C41 H41A 0.98 . ?
C42 H42C 0.98 . ?
C42 H42B 0.98 . ?
C42 H42A 0.98 . ?
C43 H43C 0.98 . ?
C43 H43B 0.98 . ?
C43 H43A 0.98 . ?
C44 H44C 0.98 . ?
C44 H44B 0.98 . ?
C44 H44A 0.98 . ?
C45 C50 1.412(5) . ?
C45 C46 1.416(5) . ?
C46 C47 1.400(5) . ?
C46 C51 1.513(5) . ?
C47 C48 1.373(6) . ?
C47 H47 0.95 . ?
C48 C49 1.384(6) . ?
C48 H48 0.95 . ?
C49 C50 1.396(5) . ?
C49 H49 0.95 . ?
C50 C54 1.524(5) . ?
C51 C52 1.538(6) . ?
C51 C53 1.541(5) . ?
C51 H51 1 . ?
C52 H52C 0.98 . ?
C52 H52B 0.98 . ?
C52 H52A 0.98 . ?
C53 H53C 0.98 . ?
C53 H53B 0.98 . ?
C53 H53A 0.98 . ?
C54 C55 1.530(5) . ?
C54 C56 1.534(5) . ?
C54 H54 1 . ?
C55 H55C 0.98 . ?
C55 H55B 0.98 . ?
C55 H55A 0.98 . ?
C56 H56C 0.98 . ?
C56 H56B 0.98 . ?
C56 H56A 0.98 . ?
C57 C58 1.504(7) . ?
C57 H57B 0.99 . ?
C57 H57A 0.99 . ?
C58 C59 1.471(8) . ?
C58 H58B 0.99 . ?
C58 H58A 0.99 . ?
C59 C60 1.492(7) . ?
C59 H59B 0.99 . ?
C59 H59A 0.99 . ?
C60 H60B 0.99 . ?
C60 H60A 0.99 . ?
C61 C62 1.521(7) . ?
C61 H61B 0.99 . ?
C61 H61A 0.99 . ?
C62 C63 1.497(7) . ?
C62 H62B 0.99 . ?
C62 H62A 0.99 . ?
C63 C64 1.520(7) . ?
C63 H63B 0.99 . ?
C63 H63A 0.99 . ?
C64 H64B 0.99 . ?
C64 H64A 0.99 . ?
C67 C66A 1.509(8) . ?
C67 C66 1.509(8) . ?
C67 C68 1.531(7) . ?
C67 H67B 0.99 . ?
C67 H67A 0.99 . ?
C68 H68B 0.99 . ?
C68 H68A 0.99 . ?
C69 C70 1.522(7) . ?
C69 H69B 0.99 . ?
C69 H69A 0.99 . ?
C70 C71 1.480(9) . ?
C70 H70B 0.99 . ?
C70 H70A 0.99 . ?
C71 C72 1.447(8) . ?
C71 H71B 0.99 . ?
C71 H71A 0.99 . ?
C72 H72B 0.99 . ?
C72 H72A 0.99 . ?
C74 C73A 1.496(7) . ?
C74 C73 1.496(7) . ?
C74 C75 1.530(6) . ?
C74 H74B 0.99 . ?
C74 H74A 0.99 . ?
C75 C76A 1.499(7) . ?
C75 C76 1.499(7) . ?
C75 H75B 0.99 . ?
C75 H75A 0.99 . ?
O7 C73 1.32(3) . ?
O7 C76 1.54(4) . ?
C73 H73B 0.99 . ?
C73 H73A 0.99 . ?
C76 H76B 0.99 . ?
C76 H76A 0.99 . ?
O7A C76A 1.392(17) . ?
O7A C73A 1.49(3) . ?
C73A H73D 0.99 . ?
C73A H73C 0.99 . ?
C76A H76D 0.99 . ?
C76A H76C 0.99 . ?
C65 C66 1.443(8) . ?
C65 H65A 0.99 . ?
C65 H65B 0.99 . ?
C66 H66A 0.99 . ?
C66 H66B 0.99 . ?
C65A C66A 1.317(16) . ?
C65A H65C 0.99 . ?
C65A H65D 0.99 . ?
C66A H66C 0.99 . ?
C66A H66D 0.99 . ?
O1C C1C 1.316(5) . ?
O2C C1C 1.303(5) . ?
O3C C1C 1.235(4) . ?
O4C C2C 1.300(4) . ?
O5C C2C 1.324(4) . ?
O6C C2C 1.228(4) . ?
